data_7062503
loop_
_publ_author_name
'Krylova, Irina V.'
'Labutskaya, Liliya D.'
'Markova, Mariya O.'
'Balycheva, Victoriya A.'
'Shangin, Pavel G.'
'Akyeva, Anna Ya.'
'Golovina, Victoriya V.'
'Minyaev, Mikhail E.'
'Lalov, Andrey V.'
'Pechennikov, Valery M.'
'Novikov, Vasiliy T.'
'Egorov, Mikhail P.'
'Syroeshkin, Mikhail A.'

_publ_section_title
;
 Derivatives of penta-, hexa-, and hepta-coordinated tin with Schiff bases
 and 1,10-phenanthroline: structure, redox and optoelectronic properties
;
_journal_issue 25
_journal_name_full 'New Journal of Chemistry'
_journal_page_first 11890
_journal_page_last 11902
_journal_paper_doi 10.1039/D3NJ01993D
_journal_volume 47
_journal_year 2023
_chemical_formula_moiety 'C12 H17 N3 O2 Sn, 0.289(H2 O)'
_chemical_formula_sum 'C12 H17.58 N3 O2.29 Sn'
_chemical_formula_weight 359.21
_space_group_crystal_system triclinic
_space_group_IT_number 2
_space_group_name_Hall '-P 1'
_space_group_name_H-M_alt 'P -1'
_atom_sites_solution_hydrogens mixed
_atom_sites_solution_primary dual
_atom_sites_solution_secondary difmap
_audit_creation_method SHELXL-2018/3
_audit_update_record
;
2023-02-10 deposited with the CCDC.	2023-05-29 downloaded from the CCDC.
;
_cell_angle_alpha 107.0970(10)
_cell_angle_beta 110.4520(10)
_cell_angle_gamma 94.1500(10)
_cell_formula_units_Z 4
_cell_length_a 10.5118(4)
_cell_length_b 11.5157(4)
_cell_length_c 13.0702(5)
_cell_measurement_reflns_used 9570
_cell_measurement_temperature 100(2)
_cell_measurement_theta_max 33.70
_cell_measurement_theta_min 2.74
_cell_volume 1389.57(9)
_computing_cell_refinement 'SAINT V8.40A (Bruker, 2019)'
_computing_data_collection '<i>APEX3</i> (Bruker, 2019)'
_computing_data_reduction 'SAINT V8.40A (Bruker, 2019)'
_computing_molecular_graphics 'SHELXTL (Sheldrick, Acta Cryst., 2008, A64, 112-122)'
_computing_publication_material 'SHELXTL (Sheldrick, Acta Cryst., 2008, A64, 112-122)'
_computing_structure_refinement 'SHELXL-2018 (Sheldrick, Acta Cryst., 2015, C71, 3-8)'
_computing_structure_solution 'SHELXT (Sheldrick, Acta Cryst., 2015, A71, 3-8)'
_diffrn_ambient_temperature 100(2)
_diffrn_detector_area_resol_mean 7.31
_diffrn_measured_fraction_theta_full 0.999
_diffrn_measured_fraction_theta_max 0.999
_diffrn_measurement_device_type 'Bruker AXS D8 QUEST, Photon III detector'
_diffrn_measurement_method '\f and \w shutterless scans'
_diffrn_radiation_monochromator graphite
_diffrn_radiation_type MoK\a
_diffrn_radiation_wavelength 0.71073
_diffrn_reflns_av_R_equivalents 0.0285
_diffrn_reflns_av_unetI/netI 0.0150
_diffrn_reflns_Laue_measured_fraction_full 0.999
_diffrn_reflns_Laue_measured_fraction_max 0.999
_diffrn_reflns_limit_h_max 13
_diffrn_reflns_limit_h_min -13
_diffrn_reflns_limit_k_max 14
_diffrn_reflns_limit_k_min -14
_diffrn_reflns_limit_l_max 16
_diffrn_reflns_limit_l_min -16
_diffrn_reflns_number 50330
_diffrn_reflns_point_group_measured_fraction_full 0.999
_diffrn_reflns_point_group_measured_fraction_max 0.999
_diffrn_reflns_theta_full 25.242
_diffrn_reflns_theta_max 26.500
_diffrn_reflns_theta_min 2.100
_diffrn_source 'sealed X-ray tube'
_diffrn_source_current 30
_diffrn_source_power 1.5
_diffrn_source_size '0.6 mm, fine-focus'
_diffrn_source_voltage 50
_exptl_absorpt_coefficient_mu 1.840
_exptl_absorpt_correction_T_max 0.7467
_exptl_absorpt_correction_T_min 0.6658
_exptl_absorpt_correction_type multi-scan
_exptl_absorpt_process_details 'SADABS 2016/2 (Krause et al., J. Appl. Cryst. 2015, 48, 3-10)'
_exptl_crystal_colour colourless
_exptl_crystal_density_diffrn 1.717
_exptl_crystal_density_method 'not measured'
_exptl_crystal_description block
_exptl_crystal_F_000 715.6
_exptl_crystal_size_max 0.329
_exptl_crystal_size_mid 0.196
_exptl_crystal_size_min 0.179
_refine_diff_density_max 2.465
_refine_diff_density_min -1.170
_refine_diff_density_rms 0.122
_refine_ls_extinction_method none
_refine_ls_goodness_of_fit_ref 1.233
_refine_ls_hydrogen_treatment mixed
_refine_ls_matrix_type full
_refine_ls_number_parameters 405
_refine_ls_number_reflns 5758
_refine_ls_number_restraints 57
_refine_ls_restrained_S_all 1.244
_refine_ls_R_factor_all 0.0425
_refine_ls_R_factor_gt 0.0406
_refine_ls_shift/su_max 0.000
_refine_ls_shift/su_mean 0.000
_refine_ls_structure_factor_coef Fsqd
_refine_ls_weighting_details 'w=1/[\s^2^(Fo^2^)+(0.0188P)^2^+9.5504P] where P=(Fo^2^+2Fc^2^)/3'
_refine_ls_weighting_scheme calc
_refine_ls_wR_factor_gt 0.0978
_refine_ls_wR_factor_ref 0.0988
_reflns_Friedel_coverage 0.000
_reflns_number_gt 5497
_reflns_number_total 5758
_reflns_threshold_expression 'I > 2\s(I)'
_cod_data_source_file d3nj01993d2.cif
_cod_data_source_block 1
_cod_depositor_comments 'Adding full bibliography for 7062503--7062507.cif.'
_cod_database_code 7062503
_shelx_shelxl_version_number 2018/3
_shelx_space_group_comment
;
The symmetry employed for this shelxl refinement is uniquely defined
by the following loop, which should always be used as a source of
symmetry information in preference to the above space-group names.
They are only intended as comments.
;
_shelx_estimated_absorpt_t_min 0.583
_shelx_estimated_absorpt_t_max 0.734

loop_
_space_group_symop_operation_xyz
'x, y, z'
'-x, -y, -z'

loop_
_atom_site_label
_atom_site_type_symbol
_atom_site_fract_x
_atom_site_fract_y
_atom_site_fract_z
_atom_site_U_iso_or_equiv
_atom_site_adp_type
_atom_site_occupancy
_atom_site_site_symmetry_order
_atom_site_calc_flag
_atom_site_refinement_flags_posn
_atom_site_refinement_flags_adp
_atom_site_refinement_flags_occupancy
_atom_site_disorder_assembly
_atom_site_disorder_group
Sn1 Sn 0.7852(3) 0.85930(13) 0.33005(9) 0.0185(3) Uani 0.776(9) 1 d D . P A 1
O1 O 0.6864(6) 0.6721(5) 0.2939(5) 0.0202(16) Uani 0.776(9) 1 d D . P A 1
O2 O 0.8108(9) 1.0248(8) 0.2909(11) 0.0207(16) Uani 0.776(9) 1 d D U P A 1
Sn1A Sn 0.7536(5) 0.8721(4) 0.3257(4) 0.0185(3) Uani 0.224(9) 1 d D . P A 2
O1A O 0.654(3) 0.6855(16) 0.2908(16) 0.0202(16) Uani 0.224(9) 1 d D . P A 2
O2A O 0.838(4) 1.023(3) 0.291(4) 0.0207(16) Uani 0.224(9) 1 d D . P A 2
N1 N 0.5711(4) 0.4887(4) 0.1536(3) 0.0174(8) Uani 1 1 d D . . . .
H1A H 0.547(6) 0.467(5) 0.199(4) 0.021 Uiso 1 1 d D U . . .
H1B H 0.527(5) 0.453(5) 0.085(3) 0.021 Uiso 1 1 d D U . . .
N2 N 0.5962(4) 0.6579(3) 0.0989(3) 0.0178(8) Uani 1 1 d . . . . .
N3 N 0.6591(4) 0.7821(3) 0.1414(3) 0.0158(7) Uani 1 1 d D . . . .
C1 C 0.6162(4) 0.6118(4) 0.1840(4) 0.0152(8) Uani 1 1 d D . . . .
C2 C 0.6410(5) 0.8348(4) 0.0638(4) 0.0191(9) Uani 1 1 d . . . . .
H2A H 0.590293 0.783448 -0.014741 0.023 Uiso 1 1 calc R U . . .
C3 C 0.6897(5) 0.9633(4) 0.0836(4) 0.0195(9) Uani 1 1 d . . . . .
C4 C 0.7721(5) 1.0514(4) 0.1945(4) 0.0211(10) Uani 1 1 d D . . . .
C5 C 0.8055(5) 1.1748(5) 0.2005(5) 0.0247(10) Uani 1 1 d . . . . .
H5 H 0.858731 1.235935 0.274091 0.030 Uiso 1 1 calc R U . . .
C6 C 0.7636(5) 1.2094(5) 0.1039(5) 0.0279(11) Uani 1 1 d . . . . .
H6 H 0.786898 1.293668 0.111565 0.033 Uiso 1 1 calc R U . . .
C7 C 0.6870(6) 1.1214(5) -0.0057(5) 0.0297(12) Uani 1 1 d . . . . .
H7 H 0.659412 1.144738 -0.073054 0.036 Uiso 1 1 calc R U . . .
C8 C 0.6519(5) 0.9997(5) -0.0147(5) 0.0257(11) Uani 1 1 d . . . . .
H8 H 0.600968 0.939311 -0.089229 0.031 Uiso 1 1 calc R U . . .
C9 C 0.9871(8) 0.8279(8) 0.3439(7) 0.0322(18) Uani 0.776(9) 1 d D U P A 1
H9A H 1.056552 0.890827 0.415371 0.039 Uiso 0.776(9) 1 calc R U P A 1
H9B H 0.995800 0.745450 0.351469 0.039 Uiso 0.776(9) 1 calc R U P A 1
C10 C 1.0183(11) 0.8333(11) 0.2412(10) 0.061(3) Uani 0.776(9) 1 d D U P A 1
H10A H 1.111572 0.817419 0.251860 0.091 Uiso 0.776(9) 1 calc R U P A 1
H10B H 1.012917 0.915624 0.234689 0.091 Uiso 0.776(9) 1 calc R U P A 1
H10C H 0.950602 0.770466 0.170169 0.091 Uiso 0.776(9) 1 calc R U P A 1
C9A C 0.957(2) 0.834(3) 0.382(2) 0.0322(18) Uani 0.224(9) 1 d D . P A 2
H9C H 1.024932 0.913259 0.427822 0.039 Uiso 0.224(9) 1 calc R U P A 2
H9D H 0.964885 0.784022 0.433019 0.039 Uiso 0.224(9) 1 calc R U P A 2
C10A C 0.988(4) 0.766(4) 0.279(3) 0.061(3) Uani 0.224(9) 1 d D . P A 2
H10D H 1.049726 0.709635 0.300026 0.091 Uiso 0.224(9) 1 calc R U P A 2
H10E H 1.032209 0.825326 0.255624 0.091 Uiso 0.224(9) 1 calc R U P A 2
H10F H 0.901142 0.718008 0.214649 0.091 Uiso 0.224(9) 1 calc R U P A 2
C11 C 0.6674(8) 0.9389(10) 0.4250(7) 0.0254(18) Uani 0.776(9) 1 d D . P A 1
H11A H 0.662490 0.892192 0.476506 0.031 Uiso 0.776(9) 1 calc R U P A 1
H11B H 0.714376 1.025373 0.474489 0.031 Uiso 0.776(9) 1 calc R U P A 1
C12 C 0.5208(11) 0.9382(11) 0.3451(9) 0.032(2) Uani 0.776(9) 1 d D . P A 1
H12A H 0.468499 0.972430 0.392169 0.048 Uiso 0.776(9) 1 calc R U P A 1
H12B H 0.474677 0.852956 0.294665 0.048 Uiso 0.776(9) 1 calc R U P A 1
H12C H 0.525063 0.988711 0.297323 0.048 Uiso 0.776(9) 1 calc R U P A 1
C11A C 0.623(3) 0.941(4) 0.411(3) 0.0254(18) Uani 0.224(9) 1 d D . P A 2
H11C H 0.596993 0.882800 0.446412 0.031 Uiso 0.224(9) 1 calc R U P A 2
H11D H 0.669925 1.022324 0.473550 0.031 Uiso 0.224(9) 1 calc R U P A 2
C12A C 0.497(5) 0.955(5) 0.318(4) 0.032(2) Uani 0.224(9) 1 d D . P A 2
H12D H 0.439565 1.001236 0.354233 0.048 Uiso 0.224(9) 1 calc R U P A 2
H12E H 0.442468 0.872909 0.265100 0.048 Uiso 0.224(9) 1 calc R U P A 2
H12F H 0.525729 1.000121 0.274471 0.048 Uiso 0.224(9) 1 calc R U P A 2
Sn2 Sn 0.20252(10) 0.40457(15) 0.21207(8) 0.01804(19) Uani 0.920(9) 1 d D . P B 1
O3 O 0.0223(7) 0.4646(6) 0.2344(5) 0.0229(14) Uani 0.920(9) 1 d D . P B 1
O4 O 0.4084(4) 0.3811(4) 0.2657(3) 0.0191(10) Uani 0.920(9) 1 d D U P B 1
Sn2A Sn 0.1886(11) 0.4284(13) 0.2018(8) 0.01804(19) Uani 0.080(9) 1 d D . P B 2
O3A O 0.020(8) 0.492(10) 0.243(7) 0.0229(14) Uani 0.080(9) 1 d D . P B 2
O4A O 0.393(2) 0.398(4) 0.282(5) 0.0191(10) Uani 0.080(9) 1 d D . P B 2
N4 N -0.0988(4) 0.4993(4) 0.3500(4) 0.0243(9) Uani 1 1 d D . . . .
H4A H -0.097(6) 0.515(6) 0.415(3) 0.029 Uiso 1 1 d D U . . .
H4B H -0.154(5) 0.520(6) 0.301(4) 0.029 Uiso 1 1 d D U . . .
N5 N 0.1086(4) 0.4386(4) 0.4135(3) 0.0204(8) Uani 1 1 d . . . . .
N6 N 0.2204(4) 0.4115(4) 0.3839(3) 0.0174(8) Uani 1 1 d D . . . .
C13 C 0.0136(5) 0.4669(4) 0.3312(4) 0.0199(9) Uani 1 1 d D . . . .
C14 C 0.3201(5) 0.3847(4) 0.4598(4) 0.0183(9) Uani 1 1 d . . . . .
H14 H 0.310878 0.390337 0.530790 0.022 Uiso 1 1 calc R U . . .
C15 C 0.4436(5) 0.3472(4) 0.4477(4) 0.0177(9) Uani 1 1 d . . . . .
C16 C 0.4818(5) 0.3462(4) 0.3534(4) 0.0181(9) Uani 1 1 d D . . . .
C17 C 0.6058(5) 0.3084(4) 0.3535(4) 0.0214(10) Uani 1 1 d . . . . .
H17 H 0.631874 0.305842 0.290292 0.026 Uiso 1 1 calc R U . . .
C18 C 0.6902(5) 0.2751(5) 0.4425(5) 0.0237(10) Uani 1 1 d . . . . .
H18 H 0.773303 0.249480 0.439947 0.028 Uiso 1 1 calc R U . . .
C19 C 0.6555(5) 0.2784(5) 0.5367(5) 0.0245(10) Uani 1 1 d . . . . .
H19 H 0.714736 0.256772 0.599130 0.029 Uiso 1 1 calc R U . . .
C20 C 0.5325(5) 0.3141(4) 0.5375(4) 0.0198(9) Uani 1 1 d . . . . .
H20 H 0.507998 0.316016 0.601288 0.024 Uiso 1 1 calc R U . . .
C21 C 0.2418(9) 0.5556(6) 0.1554(6) 0.0272(14) Uani 0.920(9) 1 d D . P B 1
H21A H 0.189403 0.619459 0.178533 0.033 Uiso 0.920(9) 1 calc R U P B 1
H21B H 0.341586 0.593588 0.194938 0.033 Uiso 0.920(9) 1 calc R U P B 1
C22 C 0.2014(9) 0.5153(9) 0.0257(7) 0.0434(19) Uani 0.920(9) 1 d D U P B 1
H22A H 0.218810 0.587534 0.003871 0.065 Uiso 0.920(9) 1 calc R U P B 1
H22B H 0.102820 0.477103 -0.013945 0.065 Uiso 0.920(9) 1 calc R U P B 1
H22C H 0.256311 0.455056 0.002766 0.065 Uiso 0.920(9) 1 calc R U P B 1
C21A C 0.239(13) 0.591(5) 0.165(8) 0.0272(14) Uani 0.080(9) 1 d D . P B 2
H21C H 0.191101 0.655651 0.195976 0.033 Uiso 0.080(9) 1 calc R U P B 2
H21D H 0.339515 0.623985 0.205244 0.033 Uiso 0.080(9) 1 calc R U P B 2
C22A C 0.198(12) 0.569(10) 0.037(7) 0.0434(19) Uani 0.080(9) 1 d D . P B 2
H22D H 0.280314 0.566878 0.018467 0.065 Uiso 0.080(9) 1 calc R U P B 2
H22E H 0.152548 0.634933 0.016922 0.065 Uiso 0.080(9) 1 calc R U P B 2
H22F H 0.133221 0.488808 -0.007982 0.065 Uiso 0.080(9) 1 calc R U P B 2
C23 C 0.1102(7) 0.2211(6) 0.0990(5) 0.0302(15) Uani 0.920(9) 1 d D . P B 1
H23A H 0.009647 0.215850 0.058922 0.036 Uiso 0.920(9) 1 calc R U P B 1
H23B H 0.150055 0.199083 0.039108 0.036 Uiso 0.920(9) 1 calc R U P B 1
C24 C 0.1323(8) 0.1262(6) 0.1643(6) 0.0418(18) Uani 0.920(9) 1 d D . P B 1
H24A H 0.231573 0.134545 0.207971 0.063 Uiso 0.920(9) 1 calc R U P B 1
H24B H 0.094635 0.041993 0.107915 0.063 Uiso 0.920(9) 1 calc R U P B 1
H24C H 0.084785 0.142350 0.218026 0.063 Uiso 0.920(9) 1 calc R U P B 1
C23A C 0.096(7) 0.271(5) 0.051(4) 0.0302(15) Uani 0.080(9) 1 d D . P B 2
H23C H -0.002910 0.268907 0.009592 0.036 Uiso 0.080(9) 1 calc R U P B 2
H23D H 0.144535 0.265249 -0.002920 0.036 Uiso 0.080(9) 1 calc R U P B 2
C24A C 0.118(11) 0.167(7) 0.105(9) 0.0418(18) Uani 0.080(9) 1 d D . P B 2
H24D H 0.212434 0.185528 0.163071 0.063 Uiso 0.080(9) 1 calc R U P B 2
H24E H 0.102649 0.087509 0.043549 0.063 Uiso 0.080(9) 1 calc R U P B 2
H24F H 0.051787 0.162016 0.141537 0.063 Uiso 0.080(9) 1 calc R U P B 2
O5 O 0.9237(7) 0.8191(7) 0.5481(6) 0.032(2) Uani 0.579(14) 1 d D . P . .
H5A H 0.885(11) 0.875(7) 0.578(9) 0.039 Uiso 0.579(14) 1 d D U P . .
H5B H 0.933(12) 0.757(6) 0.568(9) 0.039 Uiso 0.579(14) 1 d D U P . .

loop_
_atom_site_aniso_label
_atom_site_aniso_U_11
_atom_site_aniso_U_22
_atom_site_aniso_U_33
_atom_site_aniso_U_23
_atom_site_aniso_U_13
_atom_site_aniso_U_12
Sn1 0.0201(6) 0.0135(3) 0.01611(19) 0.00202(17) 0.0037(3) -0.0025(3)
O1 0.024(4) 0.016(2) 0.0145(17) 0.0035(15) 0.002(2) -0.004(2)
O2 0.023(4) 0.0172(16) 0.0221(17) 0.0036(13) 0.013(3) -0.003(2)
Sn1A 0.0201(6) 0.0135(3) 0.01611(19) 0.00202(17) 0.0037(3) -0.0025(3)
O1A 0.024(4) 0.016(2) 0.0145(17) 0.0035(15) 0.002(2) -0.004(2)
O2A 0.023(4) 0.0172(16) 0.0221(17) 0.0036(13) 0.013(3) -0.003(2)
N1 0.024(2) 0.0136(18) 0.0135(19) 0.0019(15) 0.0094(16) -0.0019(15)
N2 0.021(2) 0.0121(18) 0.0156(18) 0.0018(15) 0.0062(15) -0.0042(15)
N3 0.0167(18) 0.0143(18) 0.0149(18) 0.0015(14) 0.0078(15) 0.0001(14)
C1 0.013(2) 0.017(2) 0.015(2) 0.0028(17) 0.0080(17) -0.0014(16)
C2 0.016(2) 0.017(2) 0.021(2) 0.0036(18) 0.0068(18) -0.0022(17)
C3 0.020(2) 0.017(2) 0.026(2) 0.0097(19) 0.0125(19) 0.0003(18)
C4 0.022(2) 0.020(2) 0.028(3) 0.007(2) 0.019(2) 0.0032(19)
C5 0.027(3) 0.018(2) 0.033(3) 0.004(2) 0.020(2) 0.0022(19)
C6 0.027(3) 0.019(2) 0.046(3) 0.015(2) 0.020(2) 0.003(2)
C7 0.029(3) 0.029(3) 0.039(3) 0.021(2) 0.015(2) 0.005(2)
C8 0.023(2) 0.024(3) 0.032(3) 0.012(2) 0.011(2) 0.002(2)
C9 0.025(3) 0.030(3) 0.033(4) 0.010(3) 0.003(2) 0.002(3)
C10 0.040(4) 0.077(6) 0.076(6) 0.033(5) 0.024(4) 0.034(4)
C9A 0.025(3) 0.030(3) 0.033(4) 0.010(3) 0.003(2) 0.002(3)
C10A 0.040(4) 0.077(6) 0.076(6) 0.033(5) 0.024(4) 0.034(4)
C11 0.023(5) 0.025(3) 0.020(3) 0.000(3) 0.008(4) -0.009(4)
C12 0.036(6) 0.033(5) 0.026(6) 0.011(3) 0.011(5) 0.001(4)
C11A 0.023(5) 0.025(3) 0.020(3) 0.000(3) 0.008(4) -0.009(4)
C12A 0.036(6) 0.033(5) 0.026(6) 0.011(3) 0.011(5) 0.001(4)
Sn2 0.0163(2) 0.0282(4) 0.0161(2) 0.0120(2) 0.00949(18) 0.0084(2)
O3 0.0197(17) 0.034(4) 0.024(2) 0.015(3) 0.0136(15) 0.011(2)
O4 0.0194(16) 0.0276(19) 0.020(2) 0.0112(16) 0.0153(14) 0.0075(14)
Sn2A 0.0163(2) 0.0282(4) 0.0161(2) 0.0120(2) 0.00949(18) 0.0084(2)
O3A 0.0197(17) 0.034(4) 0.024(2) 0.015(3) 0.0136(15) 0.011(2)
O4A 0.0194(16) 0.0276(19) 0.020(2) 0.0112(16) 0.0153(14) 0.0075(14)
N4 0.017(2) 0.037(3) 0.025(2) 0.012(2) 0.0129(18) 0.0103(18)
N5 0.0146(18) 0.030(2) 0.0189(19) 0.0056(17) 0.0107(16) 0.0040(16)
N6 0.0166(19) 0.0192(19) 0.0179(19) 0.0049(15) 0.0101(16) 0.0015(15)
C13 0.018(2) 0.021(2) 0.021(2) 0.0052(19) 0.0104(19) 0.0025(18)
C14 0.021(2) 0.013(2) 0.015(2) -0.0023(17) 0.0065(18) 0.0008(17)
C15 0.019(2) 0.016(2) 0.018(2) 0.0037(17) 0.0090(18) 0.0013(17)
C16 0.017(2) 0.017(2) 0.022(2) 0.0054(18) 0.0108(18) 0.0006(17)
C17 0.023(2) 0.022(2) 0.026(2) 0.009(2) 0.017(2) 0.0050(19)
C18 0.023(2) 0.024(2) 0.031(3) 0.010(2) 0.018(2) 0.009(2)
C19 0.024(2) 0.026(3) 0.026(3) 0.013(2) 0.009(2) 0.009(2)
C20 0.023(2) 0.018(2) 0.019(2) 0.0055(18) 0.0111(19) 0.0020(18)
C21 0.032(3) 0.031(3) 0.030(3) 0.018(3) 0.018(2) 0.014(3)
C22 0.054(4) 0.059(5) 0.035(3) 0.030(4) 0.025(3) 0.020(4)
C21A 0.032(3) 0.031(3) 0.030(3) 0.018(3) 0.018(2) 0.014(3)
C22A 0.054(4) 0.059(5) 0.035(3) 0.030(4) 0.025(3) 0.020(4)
C23 0.028(3) 0.038(4) 0.024(3) 0.006(3) 0.013(2) 0.005(3)
C24 0.046(4) 0.033(4) 0.042(4) 0.002(3) 0.022(3) 0.003(3)
C23A 0.028(3) 0.038(4) 0.024(3) 0.006(3) 0.013(2) 0.005(3)
C24A 0.046(4) 0.033(4) 0.042(4) 0.002(3) 0.022(3) 0.003(3)
O5 0.036(4) 0.031(4) 0.023(4) 0.008(3) 0.005(3) -0.001(3)

loop_
_atom_type_symbol
_atom_type_description
_atom_type_scat_dispersion_real
_atom_type_scat_dispersion_imag
_atom_type_scat_source
C C 0.0033 0.0016 'International Tables Vol C Tables 4.2.6.8 and 6.1.1.4'
H H 0.0000 0.0000 'International Tables Vol C Tables 4.2.6.8 and 6.1.1.4'
N N 0.0061 0.0033 'International Tables Vol C Tables 4.2.6.8 and 6.1.1.4'
O O 0.0106 0.0060 'International Tables Vol C Tables 4.2.6.8 and 6.1.1.4'
Sn Sn -0.6537 1.4246 'International Tables Vol C Tables 4.2.6.8 and 6.1.1.4'

loop_
_exptl_crystal_face_index_h
_exptl_crystal_face_index_k
_exptl_crystal_face_index_l
_exptl_crystal_face_perp_dist
1.00 1.00 0.00 0.0950
-1.00 -1.00 0.00 0.0810
0.00 -1.00 0.00 0.0540
0.00 1.00 0.00 0.1020
1.00 -2.00 0.00 0.0400
-1.00 2.00 0.00 0.1050
1.00 -1.00 0.00 0.0350
-1.00 1.00 0.00 0.0910
1.00 -1.00 2.00 0.1120
-1.00 1.00 -2.00 0.0720
-2.00 1.00 0.00 0.0920
2.00 -1.00 0.00 0.0450
2.00 -1.00 -2.00 0.0550
-2.00 1.00 2.00 0.1480
-1.00 0.00 0.00 0.0840
1.00 0.00 0.00 0.0640
-1.00 -1.00 -2.00 0.0820
1.00 1.00 2.00 0.1400
-2.00 0.00 1.00 0.1200
2.00 0.00 -1.00 0.0740
1.00 1.00 -1.00 0.1020
-1.00 -1.00 1.00 0.1180
0.00 2.00 -1.00 0.0990
0.00 -2.00 1.00 0.0900
-1.00 -1.00 2.00 0.1430
1.00 1.00 -2.00 0.0930
-1.00 2.00 -2.00 0.0810
1.00 -2.00 2.00 0.0980
0.00 1.00 -2.00 0.0760
0.00 -1.00 2.00 0.1420
0.00 0.00 -1.00 0.0780
0.00 0.00 1.00 0.1600
0.00 -1.00 1.00 0.1100
-1.00 0.00 2.00 0.1660

loop_
_geom_angle_atom_site_label_1
_geom_angle_atom_site_label_2
_geom_angle_atom_site_label_3
_geom_angle
_geom_angle_site_symmetry_1
_geom_angle_site_symmetry_3
_geom_angle_publ_flag
C11 Sn1 C9 144.3(3) . . ?
C11 Sn1 O2 89.5(4) . . ?
C9 Sn1 O2 93.7(3) . . ?
C11 Sn1 O1 93.0(3) . . ?
C9 Sn1 O1 99.0(3) . . ?
O2 Sn1 O1 154.2(4) . . ?
C11 Sn1 N3 111.7(2) . . ?
C9 Sn1 N3 104.0(2) . . ?
O2 Sn1 N3 82.1(4) . . ?
O1 Sn1 N3 73.16(18) . . ?
C1 O1 Sn1 113.6(4) . . ?
C4 O2 Sn1 134.4(8) . . ?
C11A Sn1A C9A 134.0(13) . . ?
C11A Sn1A O2A 106.1(18) . . ?
C9A Sn1A O2A 86.8(14) . . ?
C11A Sn1A N3 117.2(10) . . ?
C9A Sn1A N3 107.3(8) . . ?
O2A Sn1A N3 86.6(14) . . ?
C11A Sn1A O1A 89.2(15) . . ?
C9A Sn1A O1A 94.0(12) . . ?
O2A Sn1A O1A 157.8(15) . . ?
N3 Sn1A O1A 72.0(6) . . ?
C1 O1A Sn1A 114.8(13) . . ?
C4 O2A Sn1A 122(2) . . ?
C1 N1 H1A 116(4) . . ?
C1 N1 H1B 115(4) . . ?
H1A N1 H1B 118(6) . . ?
C1 N2 N3 111.6(4) . . ?
C2 N3 N2 115.3(4) . . ?
C2 N3 Sn1A 126.3(3) . . ?
N2 N3 Sn1A 118.0(3) . . ?
C2 N3 Sn1 129.0(3) . . ?
N2 N3 Sn1 115.7(3) . . ?
O1 C1 N2 125.7(4) . . ?
O1A C1 N2 120.2(10) . . ?
O1 C1 N1 116.5(4) . . ?
O1A C1 N1 121.1(9) . . ?
N2 C1 N1 117.5(4) . . ?
N3 C2 C3 127.1(4) . . ?
N3 C2 H2A 116.4 . . ?
C3 C2 H2A 116.4 . . ?
C8 C3 C4 119.6(4) . . ?
C8 C3 C2 116.5(4) . . ?
C4 C3 C2 123.9(4) . . ?
O2 C4 C5 119.4(6) . . ?
O2A C4 C5 117.2(15) . . ?
O2 C4 C3 123.3(6) . . ?
O2A C4 C3 124.7(17) . . ?
C5 C4 C3 117.2(5) . . ?
C6 C5 C4 122.3(5) . . ?
C6 C5 H5 118.9 . . ?
C4 C5 H5 118.9 . . ?
C5 C6 C7 120.3(5) . . ?
C5 C6 H6 119.9 . . ?
C7 C6 H6 119.9 . . ?
C8 C7 C6 118.9(5) . . ?
C8 C7 H7 120.5 . . ?
C6 C7 H7 120.5 . . ?
C7 C8 C3 121.6(5) . . ?
C7 C8 H8 119.2 . . ?
C3 C8 H8 119.2 . . ?
C10 C9 Sn1 113.0(5) . . ?
C10 C9 H9A 109.0 . . ?
Sn1 C9 H9A 109.0 . . ?
C10 C9 H9B 109.0 . . ?
Sn1 C9 H9B 109.0 . . ?
H9A C9 H9B 107.8 . . ?
C9 C10 H10A 109.5 . . ?
C9 C10 H10B 109.5 . . ?
H10A C10 H10B 109.5 . . ?
C9 C10 H10C 109.5 . . ?
H10A C10 H10C 109.5 . . ?
H10B C10 H10C 109.5 . . ?
C10A C9A Sn1A 110.0(17) . . ?
C10A C9A H9C 109.7 . . ?
Sn1A C9A H9C 109.7 . . ?
C10A C9A H9D 109.7 . . ?
Sn1A C9A H9D 109.7 . . ?
H9C C9A H9D 108.2 . . ?
C9A C10A H10D 109.5 . . ?
C9A C10A H10E 109.5 . . ?
H10D C10A H10E 109.5 . . ?
C9A C10A H10F 109.5 . . ?
H10D C10A H10F 109.5 . . ?
H10E C10A H10F 109.5 . . ?
C12 C11 Sn1 111.9(6) . . ?
C12 C11 H11A 109.2 . . ?
Sn1 C11 H11A 109.2 . . ?
C12 C11 H11B 109.2 . . ?
Sn1 C11 H11B 109.2 . . ?
H11A C11 H11B 107.9 . . ?
C11 C12 H12A 109.5 . . ?
C11 C12 H12B 109.5 . . ?
H12A C12 H12B 109.5 . . ?
C11 C12 H12C 109.5 . . ?
H12A C12 H12C 109.5 . . ?
H12B C12 H12C 109.5 . . ?
C12A C11A Sn1A 105(3) . . ?
C12A C11A H11C 110.7 . . ?
Sn1A C11A H11C 110.7 . . ?
C12A C11A H11D 110.7 . . ?
Sn1A C11A H11D 110.7 . . ?
H11C C11A H11D 108.8 . . ?
C11A C12A H12D 109.5 . . ?
C11A C12A H12E 109.5 . . ?
H12D C12A H12E 109.5 . . ?
C11A C12A H12F 109.5 . . ?
H12D C12A H12F 109.5 . . ?
H12E C12A H12F 109.5 . . ?
O4 Sn2 C23 97.5(2) . . ?
O4 Sn2 O3 155.9(2) . . ?
C23 Sn2 O3 98.8(3) . . ?
O4 Sn2 C21 94.1(2) . . ?
C23 Sn2 C21 124.1(3) . . ?
O3 Sn2 C21 91.3(2) . . ?
O4 Sn2 N6 85.33(17) . . ?
C23 Sn2 N6 107.2(2) . . ?
O3 Sn2 N6 73.00(16) . . ?
C21 Sn2 N6 128.3(2) . . ?
C13 O3 Sn2 114.6(4) . . ?
C16 O4 Sn2 129.7(3) . . ?
C23A Sn2A O4A 104(3) . . ?
C23A Sn2A O3A 105(4) . . ?
O4A Sn2A O3A 141(3) . . ?
C23A Sn2A C21A 113(3) . . ?
O4A Sn2A C21A 100(3) . . ?
O3A Sn2A C21A 92(4) . . ?
C23A Sn2A N6 120(2) . . ?
O4A Sn2A N6 69.9(16) . . ?
O3A Sn2A N6 73.7(9) . . ?
C21A Sn2A N6 128(2) . . ?
C13 O3A Sn2A 111.2(15) . . ?
C16 O4A Sn2A 150(2) . . ?
C13 N4 H4A 118(4) . . ?
C13 N4 H4B 117(5) . . ?
H4A N4 H4B 123(6) . . ?
C13 N5 N6 111.2(4) . . ?
C14 N6 N5 115.9(4) . . ?
C14 N6 Sn2 127.1(3) . . ?
N5 N6 Sn2 116.8(3) . . ?
C14 N6 Sn2A 133.0(4) . . ?
N5 N6 Sn2A 111.1(4) . . ?
O3 C13 N5 124.1(5) . . ?
O3A C13 N5 131(2) . . ?
O3 C13 N4 118.3(5) . . ?
O3A C13 N4 110.3(12) . . ?
N5 C13 N4 117.6(4) . . ?
N6 C14 C15 126.8(4) . . ?
N6 C14 H14 116.6 . . ?
C15 C14 H14 116.6 . . ?
C20 C15 C16 118.7(4) . . ?
C20 C15 C14 116.9(4) . . ?
C16 C15 C14 124.4(4) . . ?
O4 C16 C17 117.7(4) . . ?
O4A C16 C17 131(2) . . ?
O4 C16 C15 124.0(4) . . ?
O4A C16 C15 110(2) . . ?
C17 C16 C15 118.3(4) . . ?
C18 C17 C16 121.6(4) . . ?
C18 C17 H17 119.2 . . ?
C16 C17 H17 119.2 . . ?
C17 C18 C19 120.7(5) . . ?
C17 C18 H18 119.7 . . ?
C19 C18 H18 119.7 . . ?
C20 C19 C18 118.6(5) . . ?
C20 C19 H19 120.7 . . ?
C18 C19 H19 120.7 . . ?
C19 C20 C15 122.2(4) . . ?
C19 C20 H20 118.9 . . ?
C15 C20 H20 118.9 . . ?
C22 C21 Sn2 112.5(5) . . ?
C22 C21 H21A 109.1 . . ?
Sn2 C21 H21A 109.1 . . ?
C22 C21 H21B 109.1 . . ?
Sn2 C21 H21B 109.1 . . ?
H21A C21 H21B 107.8 . . ?
C21 C22 H22A 109.5 . . ?
C21 C22 H22B 109.5 . . ?
H22A C22 H22B 109.5 . . ?
C21 C22 H22C 109.5 . . ?
H22A C22 H22C 109.5 . . ?
H22B C22 H22C 109.5 . . ?
C22A C21A Sn2A 113(5) . . ?
C22A C21A H21C 108.9 . . ?
Sn2A C21A H21C 108.9 . . ?
C22A C21A H21D 108.9 . . ?
Sn2A C21A H21D 108.9 . . ?
H21C C21A H21D 107.8 . . ?
C21A C22A H22D 109.5 . . ?
C21A C22A H22E 109.5 . . ?
H22D C22A H22E 109.5 . . ?
C21A C22A H22F 109.5 . . ?
H22D C22A H22F 109.5 . . ?
H22E C22A H22F 109.5 . . ?
C24 C23 Sn2 112.3(4) . . ?
C24 C23 H23A 109.2 . . ?
Sn2 C23 H23A 109.2 . . ?
C24 C23 H23B 109.2 . . ?
Sn2 C23 H23B 109.2 . . ?
H23A C23 H23B 107.9 . . ?
C23 C24 H24A 109.5 . . ?
C23 C24 H24B 109.5 . . ?
H24A C24 H24B 109.5 . . ?
C23 C24 H24C 109.5 . . ?
H24A C24 H24C 109.5 . . ?
H24B C24 H24C 109.5 . . ?
C24A C23A Sn2A 100(4) . . ?
C24A C23A H23C 111.7 . . ?
Sn2A C23A H23C 111.7 . . ?
C24A C23A H23D 111.7 . . ?
Sn2A C23A H23D 111.7 . . ?
H23C C23A H23D 109.5 . . ?
C23A C24A H24D 109.5 . . ?
C23A C24A H24E 109.5 . . ?
H24D C24A H24E 109.5 . . ?
C23A C24A H24F 109.5 . . ?
H24D C24A H24F 109.5 . . ?
H24E C24A H24F 109.5 . . ?
H5A O5 H5B 121(6) . . ?

loop_
_geom_bond_atom_site_label_1
_geom_bond_atom_site_label_2
_geom_bond_distance
_geom_bond_site_symmetry_2
_geom_bond_publ_flag
Sn1 C11 2.117(7) . ?
Sn1 C9 2.133(8) . ?
Sn1 O2 2.136(6) . ?
Sn1 O1 2.164(5) . ?
Sn1 N3 2.209(4) . ?
O1 C1 1.300(7) . ?
O2 C4 1.318(12) . ?
Sn1A C11A 2.117(18) . ?
Sn1A C9A 2.126(18) . ?
Sn1A O2A 2.127(16) . ?
Sn1A N3 2.138(6) . ?
Sn1A O1A 2.164(16) . ?
O1A C1 1.302(17) . ?
O2A C4 1.36(4) . ?
N1 C1 1.353(6) . ?
N1 H1A 0.81(3) . ?
N1 H1B 0.81(3) . ?
N2 C1 1.327(6) . ?
N2 N3 1.389(5) . ?
N3 C2 1.296(6) . ?
C2 C3 1.446(6) . ?
C2 H2A 0.9500 . ?
C3 C8 1.403(7) . ?
C3 C4 1.418(7) . ?
C4 C5 1.410(7) . ?
C5 C6 1.372(8) . ?
C5 H5 0.9500 . ?
C6 C7 1.397(8) . ?
C6 H6 0.9500 . ?
C7 C8 1.383(7) . ?
C7 H7 0.9500 . ?
C8 H8 0.9500 . ?
C9 C10 1.506(14) . ?
C9 H9A 0.9900 . ?
C9 H9B 0.9900 . ?
C10 H10A 0.9800 . ?
C10 H10B 0.9800 . ?
C10 H10C 0.9800 . ?
C9A C10A 1.50(2) . ?
C9A H9C 0.9900 . ?
C9A H9D 0.9900 . ?
C10A H10D 0.9800 . ?
C10A H10E 0.9800 . ?
C10A H10F 0.9800 . ?
C11 C12 1.528(11) . ?
C11 H11A 0.9900 . ?
C11 H11B 0.9900 . ?
C12 H12A 0.9800 . ?
C12 H12B 0.9800 . ?
C12 H12C 0.9800 . ?
C11A C12A 1.51(2) . ?
C11A H11C 0.9900 . ?
C11A H11D 0.9900 . ?
C12A H12D 0.9800 . ?
C12A H12E 0.9800 . ?
C12A H12F 0.9800 . ?
Sn2 O4 2.094(4) . ?
Sn2 C23 2.111(7) . ?
Sn2 O3 2.146(4) . ?
Sn2 C21 2.147(6) . ?
Sn2 N6 2.164(4) . ?
O3 C13 1.294(6) . ?
O4 C16 1.330(6) . ?
Sn2A C23A 2.11(2) . ?
Sn2A O4A 2.140(17) . ?
Sn2A O3A 2.15(2) . ?
Sn2A C21A 2.15(2) . ?
Sn2A N6 2.354(11) . ?
O3A C13 1.30(2) . ?
O4A C16 1.376(16) . ?
N4 C13 1.344(6) . ?
N4 H4A 0.81(3) . ?
N4 H4B 0.81(3) . ?
N5 C13 1.328(6) . ?
N5 N6 1.389(5) . ?
N6 C14 1.295(6) . ?
C14 C15 1.443(6) . ?
C14 H14 0.9500 . ?
C15 C20 1.394(7) . ?
C15 C16 1.421(6) . ?
C16 C17 1.404(6) . ?
C17 C18 1.371(7) . ?
C17 H17 0.9500 . ?
C18 C19 1.393(7) . ?
C18 H18 0.9500 . ?
C19 C20 1.387(7) . ?
C19 H19 0.9500 . ?
C20 H20 0.9500 . ?
C21 C22 1.509(8) . ?
C21 H21A 0.9900 . ?
C21 H21B 0.9900 . ?
C22 H22A 0.9800 . ?
C22 H22B 0.9800 . ?
C22 H22C 0.9800 . ?
C21A C22A 1.51(2) . ?
C21A H21C 0.9900 . ?
C21A H21D 0.9900 . ?
C22A H22D 0.9800 . ?
C22A H22E 0.9800 . ?
C22A H22F 0.9800 . ?
C23 C24 1.556(10) . ?
C23 H23A 0.9900 . ?
C23 H23B 0.9900 . ?
C24 H24A 0.9800 . ?
C24 H24B 0.9800 . ?
C24 H24C 0.9800 . ?
C23A C24A 1.55(2) . ?
C23A H23C 0.9900 . ?
C23A H23D 0.9900 . ?
C24A H24D 0.9800 . ?
C24A H24E 0.9800 . ?
C24A H24F 0.9800 . ?
O5 H5A 0.86(2) . ?
O5 H5B 0.83(2) . ?

loop_
_geom_hbond_atom_site_label_D
_geom_hbond_atom_site_label_H
_geom_hbond_atom_site_label_A
_geom_hbond_distance_DH
_geom_hbond_distance_HA
_geom_hbond_distance_DA
_geom_hbond_angle_DHA
_geom_hbond_site_symmetry_A
_geom_hbond_publ_flag
N1 H1A O4 0.81(3) 2.25(4) 3.020(5) 159(5) . yes
N1 H1A O4A 0.81(3) 2.46(5) 3.23(4) 159(5) . yes
N1 H1B N2 0.81(3) 2.20(3) 3.012(5) 175(6) 2_665 yes
N4 H4A N5 0.81(3) 2.19(3) 3.002(6) 176(6) 2_566 yes
N4 H4B O1 0.81(3) 2.51(5) 3.155(7) 137(6) 1_455 yes
O5 H5B N5 0.83(2) 2.36(4) 3.166(8) 163(11) 2_666 yes

loop_
_geom_torsion_atom_site_label_1
_geom_torsion_atom_site_label_2
_geom_torsion_atom_site_label_3
_geom_torsion_atom_site_label_4
_geom_torsion
_geom_torsion_site_symmetry_1
_geom_torsion_site_symmetry_2
_geom_torsion_site_symmetry_3
_geom_torsion_site_symmetry_4
_geom_torsion_publ_flag
C1 N2 N3 C2 -178.2(4) . . . . ?
C1 N2 N3 Sn1A -5.3(5) . . . . ?
C1 N2 N3 Sn1 5.0(5) . . . . ?
Sn1 O1 C1 N2 -4.1(7) . . . . ?
Sn1 O1 C1 N1 169.4(3) . . . . ?
Sn1A O1A C1 N2 -22(2) . . . . ?
Sn1A O1A C1 N1 170.4(8) . . . . ?
N3 N2 C1 O1 -0.6(7) . . . . ?
N3 N2 C1 O1A 18.2(17) . . . . ?
N3 N2 C1 N1 -174.0(4) . . . . ?
N2 N3 C2 C3 177.4(4) . . . . ?
Sn1A N3 C2 C3 5.2(7) . . . . ?
Sn1 N3 C2 C3 -6.3(7) . . . . ?
N3 C2 C3 C8 -177.4(5) . . . . ?
N3 C2 C3 C4 2.9(8) . . . . ?
Sn1 O2 C4 C5 178.8(6) . . . . ?
Sn1 O2 C4 C3 3.0(11) . . . . ?
Sn1A O2A C4 C5 155.6(19) . . . . ?
Sn1A O2A C4 C3 -35(4) . . . . ?
C8 C3 C4 O2 179.4(6) . . . . ?
C2 C3 C4 O2 -1.0(8) . . . . ?
C8 C3 C4 O2A -166(2) . . . . ?
C2 C3 C4 O2A 14(2) . . . . ?
C8 C3 C4 C5 3.5(7) . . . . ?
C2 C3 C4 C5 -176.8(4) . . . . ?
O2 C4 C5 C6 -177.5(6) . . . . ?
O2A C4 C5 C6 169(2) . . . . ?
C3 C4 C5 C6 -1.4(7) . . . . ?
C4 C5 C6 C7 -1.0(8) . . . . ?
C5 C6 C7 C8 1.3(8) . . . . ?
C6 C7 C8 C3 0.9(8) . . . . ?
C4 C3 C8 C7 -3.4(8) . . . . ?
C2 C3 C8 C7 176.9(5) . . . . ?
C13 N5 N6 C14 178.9(4) . . . . ?
C13 N5 N6 Sn2 -5.7(5) . . . . ?
C13 N5 N6 Sn2A 0.0(6) . . . . ?
Sn2 O3 C13 N5 2.0(8) . . . . ?
Sn2 O3 C13 N4 -177.7(4) . . . . ?
Sn2A O3A C13 N5 19(10) . . . . ?
Sn2A O3A C13 N4 -175(4) . . . . ?
N6 N5 C13 O3 2.4(7) . . . . ?
N6 N5 C13 O3A -13(7) . . . . ?
N6 N5 C13 N4 -177.9(4) . . . . ?
N5 N6 C14 C15 176.6(4) . . . . ?
Sn2 N6 C14 C15 1.7(7) . . . . ?
Sn2A N6 C14 C15 -4.8(8) . . . . ?
N6 C14 C15 C20 -175.4(5) . . . . ?
N6 C14 C15 C16 6.9(7) . . . . ?
Sn2 O4 C16 C17 164.6(3) . . . . ?
Sn2 O4 C16 C15 -16.7(7) . . . . ?
Sn2A O4A C16 C17 152(7) . . . . ?
Sn2A O4A C16 C15 -36(9) . . . . ?
C20 C15 C16 O4 -176.9(4) . . . . ?
C14 C15 C16 O4 0.7(7) . . . . ?
C20 C15 C16 O4A -171(2) . . . . ?
C14 C15 C16 O4A 6(2) . . . . ?
C20 C15 C16 C17 1.8(7) . . . . ?
C14 C15 C16 C17 179.4(4) . . . . ?
O4 C16 C17 C18 177.7(5) . . . . ?
O4A C16 C17 C18 170(3) . . . . ?
C15 C16 C17 C18 -1.1(7) . . . . ?
C16 C17 C18 C19 -0.3(8) . . . . ?
C17 C18 C19 C20 1.1(8) . . . . ?
C18 C19 C20 C15 -0.4(8) . . . . ?
C16 C15 C20 C19 -1.1(7) . . . . ?
C14 C15 C20 C19 -178.9(4) . . . . ?
